data_4073664
loop_
_publ_author_name
'Cowley, Andrew R.'
'Hector, Andrew L.'
'Hill, Anthony F.'
'White, Andrew J. P.'
'Williams, David J.'
'Wilton-Ely, James D. E. T.'

_publ_section_title
;
 Synthesis and Reactions of Five-Coordinate Mono- and Binuclear
 Thiocarbonyl&#x2212;Alkenyl and Thioacyl Complexes of Ruthenium(II)
;
_journal_issue 25
_journal_name_full Organometallics
_journal_page_first 6114
_journal_paper_doi 10.1021/om700518m
_journal_volume 26
_journal_year 2007
_chemical_absolute_configuration ad
_chemical_formula_moiety 'C54 H41 Cl O P2 Ru S, C2 H6 O'
_chemical_formula_sum 'C56 H47 Cl O2 P2 Ru S'
_chemical_formula_weight 982.46
_chemical_name_systematic
; 
 ? 
;
_space_group_IT_number 4
_symmetry_cell_setting monoclinic
_symmetry_space_group_name_Hall 'P 2yb'
_symmetry_space_group_name_H-M 'P 1 21 1'
_atom_sites_solution_hydrogens geom
_atom_sites_solution_primary direct
_atom_sites_solution_secondary difmap
_audit_creation_method SHELXL-97
_cell_angle_alpha 90.00
_cell_angle_beta 102.544(7)
_cell_angle_gamma 90.00
_cell_formula_units_Z 2
_cell_length_a 11.8799(8)
_cell_length_b 17.3422(9)
_cell_length_c 12.0943(11)
_cell_measurement_reflns_used 35
_cell_measurement_temperature 293(2)
_cell_measurement_theta_max 27.92
_cell_measurement_theta_min 10.85
_cell_volume 2432.2(3)
_computing_cell_refinement 'Siemens XSCANS'
_computing_data_collection 'Siemens XSCANS'
_computing_data_reduction 'Siemens SHELXTL'
_computing_molecular_graphics 'Siemens SHELXTL'
_computing_publication_material 'Siemens SHELXTL'
_computing_structure_refinement 'SHELXL-97 (Sheldrick, 1997)'
_computing_structure_solution 'SHELXS-97 (Sheldrick, 1990)'
_diffrn_ambient_temperature 293(2)
_diffrn_measured_fraction_theta_full 0.998
_diffrn_measured_fraction_theta_max 0.998
_diffrn_measurement_device_type 'Siemens P4/RA'
_diffrn_measurement_method '\w scans'
_diffrn_radiation_monochromator graphite
_diffrn_radiation_source 'fine-focus sealed tube'
_diffrn_radiation_type CuK\a
_diffrn_radiation_wavelength 1.54178
_diffrn_reflns_av_R_equivalents 0.0716
_diffrn_reflns_av_sigmaI/netI 0.0435
_diffrn_reflns_limit_h_max 13
_diffrn_reflns_limit_h_min 0
_diffrn_reflns_limit_k_max 19
_diffrn_reflns_limit_k_min 0
_diffrn_reflns_limit_l_max 13
_diffrn_reflns_limit_l_min -13
_diffrn_reflns_number 3949
_diffrn_reflns_theta_full 59.99
_diffrn_reflns_theta_max 59.99
_diffrn_reflns_theta_min 3.74
_diffrn_standards_decay_% 99.88
_diffrn_standards_interval_count 97
_diffrn_standards_number 3
_exptl_absorpt_coefficient_mu 4.452
_exptl_absorpt_correction_T_max 0.4451
_exptl_absorpt_correction_T_min 0.3108
_exptl_absorpt_correction_type Semi-empirical
_exptl_crystal_colour 'Deep red'
_exptl_crystal_density_diffrn 1.341
_exptl_crystal_density_method 'not measured'
_exptl_crystal_description Blocks
_exptl_crystal_F_000 1012
_exptl_crystal_size_max 0.22
_exptl_crystal_size_mid 0.14
_exptl_crystal_size_min 0.12
_refine_diff_density_max 0.848
_refine_diff_density_min -0.966
_refine_diff_density_rms 0.075
_refine_ls_abs_structure_details 'Flack H D (1983), Acta Cryst. A39, 876-881'
_refine_ls_abs_structure_Flack 0.032(15)
_refine_ls_extinction_coef 0.00064(18)
_refine_ls_extinction_expression Fc^*^=kFc[1+0.001xFc^2^\l^3^/sin(2\q)]^-1/4^
_refine_ls_extinction_method SHELXL
_refine_ls_goodness_of_fit_ref 1.046
_refine_ls_hydrogen_treatment constr
_refine_ls_matrix_type full
_refine_ls_number_parameters 488
_refine_ls_number_reflns 3750
_refine_ls_number_restraints 20
_refine_ls_restrained_S_all 1.046
_refine_ls_R_factor_all 0.0507
_refine_ls_R_factor_gt 0.0468
_refine_ls_shift/su_max 0.003
_refine_ls_shift/su_mean 0.000
_refine_ls_structure_factor_coef Fsqd
_refine_ls_weighting_details 'calc w=1/[\s^2^(Fo^2^)+(0.0859P)^2^+1.6037P] where P=(Fo^2^+2Fc^2^)/3'
_refine_ls_weighting_scheme calc
_refine_ls_wR_factor_gt 0.1251
_refine_ls_wR_factor_ref 0.1285
_reflns_number_gt 3531
_reflns_number_total 3750
_reflns_threshold_expression >2sigma(I)
_cod_data_source_file om700518m-file002.cif
_cod_data_source_block Compound_11
_cod_depositor_comments
;
The following automatic conversions were performed:

'_symmetry_cell_setting' value 'Monoclinic' changed to 'monoclinic'
according to /home/saulius/struct/CIF-dictionaries/cif_core.dic
dictionary named 'cif_core.dic' version 2.4.1 from 2010-06-29.

Automatic conversion script
Id: cif_fix_values 1715 2011-07-08 13:25:40Z adriana 
;
_cod_original_sg_symbol_H-M P2(1)
_cod_database_code 4073664

loop_
_symmetry_equiv_pos_as_xyz
'x, y, z'
'-x, y+1/2, -z'

loop_
_atom_site_label
_atom_site_type_symbol
_atom_site_fract_x
_atom_site_fract_y
_atom_site_fract_z
_atom_site_U_iso_or_equiv
_atom_site_adp_type
_atom_site_occupancy
_atom_site_symmetry_multiplicity
_atom_site_calc_flag
_atom_site_refinement_flags
_atom_site_disorder_assembly
_atom_site_disorder_group
Ru Ru 0.26890(4) 0.72204(3) 0.23538(4) 0.0437(2) Uani 1 1 d . . .
Cl Cl 0.08637(18) 0.65340(15) 0.1471(2) 0.0669(6) Uani 1 1 d . . .
C C 0.4013(6) 0.7226(6) 0.3633(6) 0.0521(16) Uani 1 1 d . . .
S S 0.35403(19) 0.64244(13) 0.41112(19) 0.0569(5) Uani 1 1 d . . .
P1 P 0.16133(17) 0.80447(13) 0.33484(17) 0.0500(5) Uani 1 1 d . . .
P2 P 0.37563(17) 0.65455(12) 0.11839(17) 0.0447(5) Uani 1 1 d . . .
C1 C 0.5032(7) 0.7673(5) 0.4152(7) 0.0506(19) Uani 1 1 d . . .
C2 C 0.5249(7) 0.8300(5) 0.3584(8) 0.059(2) Uani 1 1 d . . .
H2A H 0.4730 0.8372 0.2897 0.071 Uiso 1 1 calc R . .
C3 C 0.5699(7) 0.7411(5) 0.5232(7) 0.054(2) Uani 1 1 d . . .
C4 C 0.6204(7) 0.7162(8) 0.6083(7) 0.062(2) Uani 1 1 d . . .
C5 C 0.6826(5) 0.6847(4) 0.7175(4) 0.065(2) Uani 1 1 d G . .
C6 C 0.6473(7) 0.6166(5) 0.7603(7) 0.097(4) Uani 1 1 d G . .
H6A H 0.5827 0.5906 0.7203 0.116 Uiso 1 1 calc R . .
C7 C 0.7086(9) 0.5874(5) 0.8628(7) 0.121(6) Uani 1 1 d G . .
H7A H 0.6850 0.5418 0.8915 0.145 Uiso 1 1 calc R . .
C8 C 0.8051(9) 0.6262(6) 0.9226(5) 0.125(6) Uani 1 1 d G . .
H8A H 0.8461 0.6067 0.9912 0.150 Uiso 1 1 calc R . .
C9 C 0.8404(6) 0.6943(6) 0.8798(6) 0.107(5) Uani 1 1 d G . .
H9A H 0.9050 0.7203 0.9197 0.129 Uiso 1 1 calc R . .
C10 C 0.7792(5) 0.7235(4) 0.7772(5) 0.080(3) Uani 1 1 d G . .
H10A H 0.8028 0.7691 0.7486 0.096 Uiso 1 1 calc R . .
C11 C 0.6149(5) 0.8897(4) 0.3838(6) 0.065(2) Uani 1 1 d G . .
C12 C 0.6846(7) 0.9018(5) 0.4906(5) 0.080(3) Uani 1 1 d G . .
H12A H 0.6764 0.8706 0.5510 0.096 Uiso 1 1 calc R . .
C13 C 0.7664(7) 0.9603(5) 0.5072(7) 0.111(5) Uani 1 1 d G . .
H13A H 0.8130 0.9684 0.5787 0.133 Uiso 1 1 calc R . .
C14 C 0.7786(7) 1.0069(5) 0.4170(10) 0.121(6) Uani 1 1 d G . .
H14A H 0.8333 1.0461 0.4281 0.145 Uiso 1 1 calc R . .
C15 C 0.7089(9) 0.9949(5) 0.3102(8) 0.137(7) Uani 1 1 d G . .
H15A H 0.7171 1.0261 0.2499 0.164 Uiso 1 1 calc R . .
C16 C 0.6271(7) 0.9363(5) 0.2936(5) 0.098(4) Uani 1 1 d G . .
H16A H 0.5805 0.9283 0.2222 0.117 Uiso 1 1 calc R . .
C17 C 0.2829(7) 0.8072(6) 0.1501(7) 0.055(2) Uani 1 1 d . . .
O17 O 0.3002(7) 0.8612(4) 0.1009(6) 0.0756(19) Uani 1 1 d . . .
C18 C 0.0676(5) 0.7589(5) 0.4168(5) 0.057(2) Uani 1 1 d G . .
C19 C 0.0575(5) 0.6791(4) 0.4189(5) 0.059(3) Uani 1 1 d G . .
H19A H 0.0993 0.6485 0.3789 0.070 Uiso 1 1 calc R . .
C20 C -0.0151(6) 0.6449(4) 0.4807(7) 0.075(3) Uani 1 1 d G . .
H20A H -0.0218 0.5915 0.4820 0.090 Uiso 1 1 calc R . .
C21 C -0.0775(5) 0.6906(6) 0.5404(6) 0.084(3) Uani 1 1 d G . .
H21A H -0.1261 0.6677 0.5817 0.100 Uiso 1 1 calc R . .
C22 C -0.0674(7) 0.7704(5) 0.5383(7) 0.105(5) Uani 1 1 d G . .
H22A H -0.1092 0.8009 0.5783 0.126 Uiso 1 1 calc R . .
C23 C 0.0052(7) 0.8045(4) 0.4766(8) 0.092(4) Uani 1 1 d G . .
H23A H 0.0119 0.8579 0.4752 0.111 Uiso 1 1 calc R . .
C24 C 0.0642(6) 0.8735(4) 0.2449(5) 0.066(2) Uani 1 1 d G . .
C25 C 0.0083(6) 0.8493(4) 0.1374(5) 0.074(3) Uani 1 1 d G . .
H25A H 0.0201 0.7997 0.1131 0.089 Uiso 1 1 calc R . .
C26 C -0.0654(7) 0.8993(5) 0.0662(5) 0.103(4) Uani 1 1 d G . .
H26A H -0.1028 0.8832 -0.0058 0.124 Uiso 1 1 calc R . .
C27 C -0.0830(8) 0.9735(5) 0.1025(7) 0.123(6) Uani 1 1 d G . .
H27A H -0.1323 1.0070 0.0548 0.147 Uiso 1 1 calc R . .
C28 C -0.0271(9) 0.9977(4) 0.2100(8) 0.124(6) Uani 1 1 d G . .
H28A H -0.0389 1.0473 0.2343 0.149 Uiso 1 1 calc R . .
C29 C 0.0466(8) 0.9477(4) 0.2812(5) 0.099(4) Uani 1 1 d G . .
H29A H 0.0840 0.9638 0.3531 0.118 Uiso 1 1 calc R . .
C30 C 0.2568(5) 0.8670(4) 0.4364(4) 0.058(2) Uani 1 1 d G . .
C31 C 0.3057(6) 0.9331(4) 0.4019(4) 0.077(3) Uani 1 1 d G . .
H31A H 0.2835 0.9499 0.3273 0.092 Uiso 1 1 calc R . .
C32 C 0.3879(7) 0.9742(4) 0.4789(7) 0.089(3) Uani 1 1 d G . .
H32A H 0.4206 1.0184 0.4558 0.107 Uiso 1 1 calc R . .
C33 C 0.4211(6) 0.9492(5) 0.5904(6) 0.096(4) Uani 1 1 d G . .
H33A H 0.4761 0.9767 0.6419 0.116 Uiso 1 1 calc R . .
C34 C 0.3722(7) 0.8831(5) 0.6250(4) 0.095(4) Uani 1 1 d G . .
H34A H 0.3944 0.8663 0.6996 0.114 Uiso 1 1 calc R . .
C35 C 0.2900(6) 0.8420(4) 0.5480(5) 0.084(3) Uani 1 1 d G . .
H35A H 0.2573 0.7977 0.5711 0.100 Uiso 1 1 calc R . .
C36 C 0.3788(5) 0.5492(2) 0.1211(5) 0.052(2) Uani 1 1 d G . .
C37 C 0.4535(5) 0.5095(3) 0.0675(5) 0.071(3) Uani 1 1 d G . .
H37A H 0.5020 0.5365 0.0305 0.085 Uiso 1 1 calc R . .
C38 C 0.4556(6) 0.4293(3) 0.0692(6) 0.085(3) Uani 1 1 d G . .
H38A H 0.5056 0.4028 0.0333 0.102 Uiso 1 1 calc R . .
C39 C 0.3831(7) 0.3889(2) 0.1245(6) 0.083(4) Uani 1 1 d G . .
H39A H 0.3845 0.3353 0.1256 0.099 Uiso 1 1 calc R . .
C40 C 0.3084(5) 0.4286(3) 0.1781(5) 0.071(3) Uani 1 1 d G . .
H40A H 0.2599 0.4016 0.2151 0.085 Uiso 1 1 calc R . .
C41 C 0.3063(4) 0.5088(3) 0.1764(5) 0.061(2) Uani 1 1 d G . .
H41A H 0.2563 0.5353 0.2123 0.073 Uiso 1 1 calc R . .
C42 C 0.3282(5) 0.6757(4) -0.0329(4) 0.052(2) Uani 1 1 d G . .
C43 C 0.4034(4) 0.6749(5) -0.1063(5) 0.082(3) Uani 1 1 d G . .
H43A H 0.4821 0.6683 -0.0780 0.099 Uiso 1 1 calc R . .
C44 C 0.3611(7) 0.6840(6) -0.2221(5) 0.101(4) Uani 1 1 d G . .
H44A H 0.4114 0.6834 -0.2712 0.122 Uiso 1 1 calc R . .
C45 C 0.2435(7) 0.6938(6) -0.2644(4) 0.099(4) Uani 1 1 d G . .
H45A H 0.2151 0.6999 -0.3418 0.119 Uiso 1 1 calc R . .
C46 C 0.1683(5) 0.6946(5) -0.1909(5) 0.082(3) Uani 1 1 d G . .
H46A H 0.0896 0.7012 -0.2193 0.099 Uiso 1 1 calc R . .
C47 C 0.2107(5) 0.6856(4) -0.0752(5) 0.073(3) Uani 1 1 d G . .
H47A H 0.1603 0.6861 -0.0260 0.088 Uiso 1 1 calc R . .
C48 C 0.5283(4) 0.6811(3) 0.1528(5) 0.0510(19) Uani 1 1 d G . .
C49 C 0.5678(5) 0.7474(3) 0.1086(6) 0.068(3) Uani 1 1 d G . .
H49A H 0.5169 0.7777 0.0572 0.081 Uiso 1 1 calc R . .
C50 C 0.6831(6) 0.7683(4) 0.1414(7) 0.089(4) Uani 1 1 d G . .
H50A H 0.7095 0.8126 0.1119 0.106 Uiso 1 1 calc R . .
C51 C 0.7591(4) 0.7230(5) 0.2184(7) 0.096(3) Uani 1 1 d G . .
H51A H 0.8363 0.7370 0.2403 0.116 Uiso 1 1 calc R . .
C52 C 0.7197(5) 0.6568(5) 0.2625(7) 0.102(5) Uani 1 1 d G . .
H52A H 0.7705 0.6265 0.3140 0.123 Uiso 1 1 calc R . .
C53 C 0.6043(5) 0.6358(4) 0.2297(6) 0.078(3) Uani 1 1 d G . .
H53A H 0.5779 0.5915 0.2592 0.093 Uiso 1 1 calc R . .
O60 O 1.205(3) 0.953(2) 0.857(4) 0.178(12) Uiso 0.425(4) 1 d PDU A 1
H60 H 1.2291 0.9102 0.8474 0.267 Uiso 0.425(4) 1 calc PR A 1
C61 C 1.098(4) 0.959(3) 0.802(7) 0.20(2) Uiso 0.425(4) 1 d PDU A 1
H61A H 1.0974 0.9731 0.7239 0.238 Uiso 0.425(4) 1 calc PR A 1
H61B H 1.0617 1.0011 0.8344 0.238 Uiso 0.425(4) 1 calc PR A 1
C62 C 1.029(4) 0.890(4) 0.801(5) 0.187(19) Uiso 0.425(4) 1 d PDU A 1
H62A H 0.9483 0.9034 0.7800 0.280 Uiso 0.425(4) 1 calc PR A 1
H62B H 1.0447 0.8678 0.8757 0.280 Uiso 0.425(4) 1 calc PR A 1
H62C H 1.0469 0.8538 0.7481 0.280 Uiso 0.425(4) 1 calc PR A 1
O60' O 0.986(4) 0.998(3) 0.741(4) 0.118(11) Uiso 0.340(18) 1 d PDU B 2
H60' H 1.0179 1.0155 0.6927 0.178 Uiso 0.340(18) 1 calc PR B 2
C61' C 1.063(7) 0.976(4) 0.828(5) 0.19(2) Uiso 0.340(18) 1 d PDU B 2
H61C H 1.0252 0.9682 0.8912 0.231 Uiso 0.340(18) 1 calc PR B 2
H61D H 1.1188 1.0167 0.8491 0.231 Uiso 0.340(18) 1 calc PR B 2
C62' C 1.123(6) 0.905(4) 0.812(7) 0.19(2) Uiso 0.340(18) 1 d PDU B 2
H62D H 1.0922 0.8855 0.7372 0.285 Uiso 0.340(18) 1 calc PR B 2
H62E H 1.1130 0.8679 0.8672 0.285 Uiso 0.340(18) 1 calc PR B 2
H62F H 1.2036 0.9162 0.8197 0.285 Uiso 0.340(18) 1 calc PR B 2
O60" O 0.963(3) 0.964(3) 0.769(4) 0.094(12) Uiso 0.234(18) 1 d PDU C 3
H60" H 0.9056 0.9920 0.7529 0.141 Uiso 0.234(18) 1 calc PR C 3
C61" C 1.052(10) 1.002(6) 0.751(11) 0.19(3) Uiso 0.234(18) 1 d PDU C 3
H61E H 1.1107 1.0024 0.8213 0.231 Uiso 0.234(18) 1 calc PR C 3
H61F H 1.0299 1.0545 0.7322 0.231 Uiso 0.234(18) 1 calc PR C 3
C62" C 1.103(4) 0.970(4) 0.663(4) 0.092(15) Uiso 0.234(18) 1 d PDU C 3
H62G H 1.1689 0.9994 0.6560 0.138 Uiso 0.234(18) 1 calc PR C 3
H62H H 1.0469 0.9710 0.5920 0.138 Uiso 0.234(18) 1 calc PR C 3
H62I H 1.1254 0.9172 0.6807 0.138 Uiso 0.234(18) 1 calc PR C 3

loop_
_atom_site_aniso_label
_atom_site_aniso_U_11
_atom_site_aniso_U_22
_atom_site_aniso_U_33
_atom_site_aniso_U_23
_atom_site_aniso_U_13
_atom_site_aniso_U_12
Ru 0.0333(3) 0.0492(3) 0.0411(3) 0.0005(3) -0.00844(19) -0.0010(3)
Cl 0.0425(11) 0.0831(15) 0.0649(13) -0.0094(12) -0.0106(9) -0.0140(11)
C 0.041(3) 0.054(4) 0.057(4) -0.010(5) 0.000(3) 0.003(5)
S 0.0492(12) 0.0619(12) 0.0517(11) 0.0104(10) -0.0063(9) -0.0021(10)
P1 0.0401(10) 0.0591(12) 0.0446(10) 0.0015(10) -0.0048(8) 0.0055(10)
P2 0.0398(10) 0.0467(10) 0.0404(10) 0.0014(8) -0.0070(8) -0.0011(8)
C1 0.037(4) 0.063(5) 0.046(4) -0.002(4) -0.004(3) 0.000(4)
C2 0.041(4) 0.062(5) 0.067(5) -0.006(5) -0.004(4) -0.001(4)
C3 0.039(4) 0.069(6) 0.045(4) -0.007(4) -0.011(4) 0.004(4)
C4 0.043(4) 0.088(6) 0.047(4) -0.009(5) -0.006(4) 0.010(6)
C5 0.053(5) 0.085(6) 0.049(5) -0.012(5) -0.003(4) 0.021(5)
C6 0.090(9) 0.115(10) 0.080(8) 0.016(8) 0.009(7) 0.003(8)
C7 0.168(17) 0.115(12) 0.079(9) 0.030(8) 0.023(10) 0.027(11)
C8 0.150(15) 0.149(15) 0.060(8) 0.011(9) -0.017(8) 0.038(12)
C9 0.092(9) 0.145(14) 0.065(7) -0.021(7) -0.028(7) 0.033(8)
C10 0.064(5) 0.103(7) 0.054(5) -0.031(7) -0.025(4) 0.020(8)
C11 0.049(5) 0.064(6) 0.079(6) -0.014(5) 0.006(5) -0.005(4)
C12 0.058(6) 0.085(7) 0.085(7) -0.021(6) -0.010(5) -0.010(5)
C13 0.072(8) 0.098(10) 0.148(13) -0.051(10) -0.010(8) -0.008(7)
C14 0.081(9) 0.095(10) 0.177(17) -0.043(11) 0.010(10) -0.039(8)
C15 0.143(14) 0.075(9) 0.184(17) -0.006(10) 0.018(13) -0.052(9)
C16 0.096(9) 0.079(8) 0.109(10) -0.014(7) 0.001(7) -0.030(7)
C17 0.047(5) 0.065(6) 0.049(4) -0.004(4) -0.001(4) 0.002(4)
O17 0.084(5) 0.067(4) 0.073(4) 0.017(4) 0.010(4) -0.001(4)
C18 0.046(5) 0.068(6) 0.052(5) 0.005(5) -0.003(4) 0.009(5)
C19 0.045(5) 0.077(8) 0.050(5) 0.006(5) 0.003(4) 0.006(5)
C20 0.047(5) 0.082(7) 0.089(8) 0.025(6) 0.001(5) -0.001(5)
C21 0.060(7) 0.115(9) 0.079(8) 0.012(7) 0.024(6) 0.014(6)
C22 0.084(10) 0.112(12) 0.130(13) 0.012(10) 0.049(10) 0.017(8)
C23 0.086(8) 0.099(9) 0.098(9) 0.005(8) 0.034(7) 0.014(8)
C24 0.055(5) 0.078(6) 0.058(5) 0.014(5) 0.001(4) 0.022(5)
C25 0.067(6) 0.077(6) 0.063(6) 0.006(5) -0.019(5) 0.009(5)
C26 0.093(9) 0.119(11) 0.076(7) 0.009(7) -0.029(6) 0.047(8)
C27 0.102(11) 0.166(15) 0.087(9) 0.041(10) -0.008(8) 0.062(11)
C28 0.138(14) 0.111(11) 0.111(11) 0.012(9) -0.002(10) 0.081(11)
C29 0.107(10) 0.090(9) 0.082(8) 0.004(7) -0.016(7) 0.036(8)
C30 0.054(5) 0.060(5) 0.051(5) -0.006(4) -0.003(4) 0.009(4)
C31 0.081(7) 0.072(6) 0.067(6) -0.005(5) -0.005(5) -0.012(6)
C32 0.102(9) 0.067(6) 0.092(8) -0.019(6) 0.004(7) -0.010(6)
C33 0.072(8) 0.100(9) 0.104(10) -0.036(8) -0.011(7) 0.003(7)
C34 0.098(9) 0.111(9) 0.055(6) -0.009(6) -0.030(6) -0.003(8)
C35 0.084(7) 0.088(7) 0.061(6) 0.003(5) -0.023(5) -0.009(6)
C36 0.050(5) 0.050(4) 0.046(4) 0.001(4) -0.010(4) -0.001(4)
C37 0.078(7) 0.065(6) 0.070(6) -0.011(5) 0.015(5) -0.004(5)
C38 0.103(9) 0.060(6) 0.089(8) -0.022(6) 0.014(7) 0.003(6)
C39 0.104(9) 0.049(5) 0.074(7) -0.009(5) -0.026(6) 0.007(6)
C40 0.082(7) 0.055(5) 0.066(6) 0.013(5) -0.004(5) -0.015(5)
C41 0.054(5) 0.061(5) 0.059(5) 0.003(4) -0.004(4) -0.010(4)
C42 0.063(5) 0.052(5) 0.032(4) -0.001(3) -0.008(4) 0.000(4)
C43 0.070(7) 0.108(9) 0.064(6) 0.006(6) 0.003(5) 0.008(6)
C44 0.119(11) 0.130(10) 0.051(6) 0.026(6) 0.010(7) 0.001(9)
C45 0.133(11) 0.095(9) 0.048(6) 0.017(5) -0.028(7) -0.019(7)
C46 0.077(7) 0.093(7) 0.057(6) 0.018(5) -0.029(5) -0.005(5)
C47 0.058(5) 0.094(7) 0.056(5) 0.016(5) -0.014(4) -0.005(5)
C48 0.046(5) 0.054(5) 0.049(5) -0.006(4) 0.001(4) 0.002(4)
C49 0.054(5) 0.070(6) 0.076(6) 0.008(5) 0.006(5) -0.013(4)
C50 0.062(6) 0.085(8) 0.119(10) 0.014(7) 0.020(7) -0.024(6)
C51 0.052(5) 0.118(9) 0.109(8) -0.009(10) -0.006(5) -0.022(8)
C52 0.051(7) 0.112(11) 0.120(11) 0.019(8) -0.035(7) -0.006(6)
C53 0.061(6) 0.077(7) 0.081(7) 0.015(6) -0.015(5) -0.006(5)

loop_
_atom_type_symbol
_atom_type_description
_atom_type_scat_dispersion_real
_atom_type_scat_dispersion_imag
_atom_type_scat_source
C C 0.0181 0.0091 'International Tables Vol C Tables 4.2.6.8 and 6.1.1.4'
H H 0.0000 0.0000 'International Tables Vol C Tables 4.2.6.8 and 6.1.1.4'
O O 0.0492 0.0322 'International Tables Vol C Tables 4.2.6.8 and 6.1.1.4'
P P 0.2955 0.4335 'International Tables Vol C Tables 4.2.6.8 and 6.1.1.4'
S S 0.3331 0.5567 'International Tables Vol C Tables 4.2.6.8 and 6.1.1.4'
Cl Cl 0.3639 0.7018 'International Tables Vol C Tables 4.2.6.8 and 6.1.1.4'
Ru Ru 0.0552 3.2960 'International Tables Vol C Tables 4.2.6.8 and 6.1.1.4'

loop_
_geom_angle_atom_site_label_1
_geom_angle_atom_site_label_2
_geom_angle_atom_site_label_3
_geom_angle
C17 Ru C 106.6(4)
C17 Ru P2 86.4(3)
C Ru P2 91.8(2)
C17 Ru P1 85.7(3)
C Ru P1 91.4(2)
P2 Ru P1 172.05(8)
C17 Ru Cl 108.7(3)
C Ru Cl 144.7(3)
P2 Ru Cl 92.07(8)
P1 Ru Cl 89.47(8)
C17 Ru S 146.9(3)
C Ru S 40.3(3)
P2 Ru S 93.59(7)
P1 Ru S 93.58(8)
Cl Ru S 104.37(8)
C1 C S 127.6(7)
C1 C Ru 142.6(8)
S C Ru 89.8(4)
C S Ru 49.9(3)
C18 P1 C30 104.7(3)
C18 P1 C24 103.0(4)
C30 P1 C24 103.2(3)
C18 P1 Ru 117.9(3)
C30 P1 Ru 111.6(2)
C24 P1 Ru 115.0(2)
C36 P2 C48 103.4(3)
C36 P2 C42 102.7(3)
C48 P2 C42 104.5(3)
C36 P2 Ru 119.2(2)
C48 P2 Ru 111.6(2)
C42 P2 Ru 113.8(2)
C2 C1 C3 126.1(8)
C2 C1 C 116.4(8)
C3 C1 C 117.5(8)
C1 C2 C11 132.5(8)
C4 C3 C1 176.3(11)
C3 C4 C5 178.9(9)
C6 C5 C10 120.0
C6 C5 C4 121.1(6)
C10 C5 C4 118.9(6)
C5 C6 C7 120.0
C8 C7 C6 120.0
C7 C8 C9 120.0
C10 C9 C8 120.0
C9 C10 C5 120.0
C12 C11 C16 120.0
C12 C11 C2 123.9(6)
C16 C11 C2 116.1(6)
C13 C12 C11 120.0
C12 C13 C14 120.0
C15 C14 C13 120.0
C14 C15 C16 120.0
C15 C16 C11 120.0
O17 C17 Ru 174.8(8)
C19 C18 C23 120.0
C19 C18 P1 120.4(5)
C23 C18 P1 119.6(5)
C18 C19 C20 120.0
C19 C20 C21 120.0
C22 C21 C20 120.0
C21 C22 C23 120.0
C22 C23 C18 120.0
C25 C24 C29 120.0
C25 C24 P1 117.9(4)
C29 C24 P1 122.1(4)
C26 C25 C24 120.0
C25 C26 C27 120.0
C28 C27 C26 120.0
C27 C28 C29 120.0
C28 C29 C24 120.0
C31 C30 C35 120.0
C31 C30 P1 121.6(4)
C35 C30 P1 118.0(4)
C32 C31 C30 120.0
C31 C32 C33 120.0
C34 C33 C32 120.0
C33 C34 C35 120.0
C34 C35 C30 120.0
C37 C36 C41 120.0
C37 C36 P2 120.0(3)
C41 C36 P2 120.0(3)
C38 C37 C36 120.0
C37 C38 C39 120.0
C40 C39 C38 120.0
C41 C40 C39 120.0
C40 C41 C36 120.0
C43 C42 C47 120.0
C43 C42 P2 122.4(4)
C47 C42 P2 117.3(4)
C42 C43 C44 120.0
C43 C44 C45 120.0
C46 C45 C44 120.0
C45 C46 C47 120.0
C46 C47 C42 120.0
C49 C48 C53 120.0
C49 C48 P2 121.4(3)
C53 C48 P2 118.5(3)
C48 C49 C50 120.0
C51 C50 C49 120.0
C50 C51 C52 120.0
C53 C52 C51 120.0
C52 C53 C48 120.0
O60 C61 C62 115(2)
O60' C61' C62' 115(2)
O60" C61" C62" 115(2)

loop_
_geom_bond_atom_site_label_1
_geom_bond_atom_site_label_2
_geom_bond_distance
Ru C17 1.829(10)
Ru C 1.952(7)
Ru P2 2.400(2)
Ru P1 2.407(2)
Ru Cl 2.501(2)
Ru S 2.552(2)
C C1 1.459(12)
C S 1.651(11)
P1 C18 1.824(5)
P1 C30 1.835(5)
P1 C24 1.844(5)
P2 C36 1.828(4)
P2 C48 1.830(5)
P2 C42 1.831(4)
C1 C2 1.341(13)
C1 C3 1.446(11)
C2 C11 1.472(10)
C3 C4 1.156(12)
C4 C5 1.472(10)
C5 C6 1.3900
C5 C10 1.3900
C6 C7 1.3900
C7 C8 1.3900
C8 C9 1.3900
C9 C10 1.3900
C11 C12 1.3900
C11 C16 1.3900
C12 C13 1.3900
C13 C14 1.3900
C14 C15 1.3900
C15 C16 1.3900
C17 O17 1.152(11)
C18 C19 1.3900
C18 C23 1.3900
C19 C20 1.3900
C20 C21 1.3900
C21 C22 1.3900
C22 C23 1.3900
C24 C25 1.3900
C24 C29 1.3900
C25 C26 1.3900
C26 C27 1.3900
C27 C28 1.3900
C28 C29 1.3900
C30 C31 1.3900
C30 C35 1.3900
C31 C32 1.3900
C32 C33 1.3900
C33 C34 1.3900
C34 C35 1.3900
C36 C37 1.3900
C36 C41 1.3900
C37 C38 1.3900
C38 C39 1.3900
C39 C40 1.3900
C40 C41 1.3900
C42 C43 1.3900
C42 C47 1.3900
C43 C44 1.3900
C44 C45 1.3900
C45 C46 1.3900
C46 C47 1.3900
C48 C49 1.3900
C48 C53 1.3900
C49 C50 1.3900
C50 C51 1.3900
C51 C52 1.3900
C52 C53 1.3900
O60 C61 1.305(11)
C61 C62 1.452(11)
O60' C61' 1.298(11)
C61' C62' 1.451(11)
O60" C61" 1.301(11)
C61" C62" 1.450(11)
